data_4123865
loop_
_publ_author_name
'Zhu, Rong'
'Buchwald, Stephen L.'

_publ_section_title
;
 Versatile Enantioselective Synthesis of Functionalized Lactones via
 Copper-Catalyzed Radical Oxyfunctionalization of Alkenes.
;
_journal_issue 25
_journal_name_full 'Journal of the American Chemical Society'
_journal_page_first 8069
_journal_page_last 8077
_journal_paper_doi 10.1021/jacs.5b04821
_journal_volume 137
_journal_year 2015
_chemical_absolute_configuration ad
_chemical_formula_sum 'C19 H15 Br2 N3 O2'
_chemical_formula_weight 477.16
_chemical_name_systematic
; 
 ? 
;
_space_group_crystal_system orthorhombic
_space_group_IT_number 19
_space_group_name_Hall 'P 2ac 2ab'
_space_group_name_H-M_alt 'P 21 21 21'
_symmetry_space_group_name_Hall 'P 2ac 2ab'
_symmetry_space_group_name_H-M 'P 21 21 21'
_atom_sites_solution_hydrogens geom
_atom_sites_solution_primary direct
_atom_sites_solution_secondary difmap
_audit_creation_method SHELXL-2014
_cell_angle_alpha 90
_cell_angle_beta 90
_cell_angle_gamma 90
_cell_formula_units_Z 4
_cell_length_a 7.1816(11)
_cell_length_b 11.0851(15)
_cell_length_c 21.848(3)
_cell_measurement_reflns_used 9983
_cell_measurement_temperature 100(2)
_cell_measurement_theta_max 26.74
_cell_measurement_theta_min 3.38
_cell_volume 1739.3(4)
_computing_cell_refinement 'SAINT 7.46A (Bruker-AXS, 2011)'
_computing_data_collection 'APEX2 v2011.4.0 (Bruker-AXS, 2011)'
_computing_data_reduction 'SAINT 7.46A (Bruker-AXS, 2011)'
_computing_molecular_graphics 'Bruker SHELXTL'
_computing_publication_material 'Bruker SHELXTL'
_computing_structure_refinement 'SHELXL-2014 (Sheldrick, 2014)'
_computing_structure_solution 'SHELXS-97 (Sheldrick, 2008)'
_diffrn_ambient_temperature 100(2)
_diffrn_detector_area_resol_mean 8.3
_diffrn_measured_fraction_theta_full 0.983
_diffrn_measured_fraction_theta_max 0.967
_diffrn_measurement_device_type 'Bruker Smart APEX2 CCD'
_diffrn_measurement_method '\f and \w scans'
_diffrn_radiation_type MoK\a
_diffrn_radiation_wavelength 0.71073
_diffrn_reflns_av_R_equivalents 0.0502
_diffrn_reflns_av_unetI/netI 0.0362
_diffrn_reflns_laue_measured_fraction_full 0.983
_diffrn_reflns_laue_measured_fraction_max 0.967
_diffrn_reflns_limit_h_max 10
_diffrn_reflns_limit_h_min -10
_diffrn_reflns_limit_k_max 14
_diffrn_reflns_limit_k_min -13
_diffrn_reflns_limit_l_max 30
_diffrn_reflns_limit_l_min -30
_diffrn_reflns_number 37176
_diffrn_reflns_point_group_measured_fraction_full 0.984
_diffrn_reflns_point_group_measured_fraction_max 0.966
_diffrn_reflns_theta_full 25.242
_diffrn_reflns_theta_max 30.032
_diffrn_reflns_theta_min 1.864
_diffrn_source 'I\mS micro-focus sealed tube, multilayer optics'
_exptl_absorpt_coefficient_mu 4.681
_exptl_absorpt_correction_T_max 0.5645
_exptl_absorpt_correction_T_min 0.4825
_exptl_absorpt_correction_type multi-scan
_exptl_absorpt_process_details 'SADABS (Sheldrick, 2009)'
_exptl_crystal_colour colourless
_exptl_crystal_density_diffrn 1.822
_exptl_crystal_density_method 'not measured'
_exptl_crystal_description plate
_exptl_crystal_F_000 944
_exptl_crystal_size_max 0.110
_exptl_crystal_size_mid 0.065
_exptl_crystal_size_min 0.015
_refine_diff_density_max 0.709
_refine_diff_density_min -0.727
_refine_diff_density_rms 0.089
_refine_ls_abs_structure_details
; 
 Flack x determined using 1684 quotients [(I+)-(I-)]/[(I+)+(I-)] 
 (Parsons, Flack and Wagner, Acta Cryst. B69 (2013) 249-259). 
;
_refine_ls_abs_structure_Flack -0.004(4)
_refine_ls_extinction_method none
_refine_ls_goodness_of_fit_ref 1.028
_refine_ls_hydrogen_treatment constr
_refine_ls_matrix_type full
_refine_ls_number_parameters 235
_refine_ls_number_reflns 4912
_refine_ls_number_restraints 387
_refine_ls_restrained_S_all 0.990
_refine_ls_R_factor_all 0.0428
_refine_ls_R_factor_gt 0.0326
_refine_ls_shift/su_max 0.001
_refine_ls_shift/su_mean 0.000
_refine_ls_structure_factor_coef Fsqd
_refine_ls_weighting_details 'w=1/[\s^2^(Fo^2^)+(0.0283P)^2^+1.7825P] where P=(Fo^2^+2Fc^2^)/3'
_refine_ls_weighting_scheme calc
_refine_ls_wR_factor_gt 0.0653
_refine_ls_wR_factor_ref 0.0683
_reflns_Friedel_coverage 0.751
_reflns_friedel_fraction_full 0.986
_reflns_friedel_fraction_max 0.965
_reflns_number_gt 4277
_reflns_number_total 4912
_reflns_threshold_expression 'I > 2\s(I)'
_cod_data_source_file ja5b04821_si_002.cif
_cod_data_source_block X14147
_cod_depositor_comments 'Adding full bibliography for 4123865.cif.'
_cod_database_code 4123865
_shelx_space_group_comment
; 
The symmetry employed for this shelxl refinement is uniquely defined 
by the following loop, which should always be used as a source of 
symmetry information in preference to the above space-group names. 
They are only intended as comments. 
;
_shelx_estimated_absorpt_t_min 0.627
_shelx_estimated_absorpt_t_max 0.933
_shelxl_version_number 2014-2

loop_
_space_group_symop_operation_xyz
'x, y, z'
'-x+1/2, -y, z+1/2'
'-x, y+1/2, -z+1/2'
'x+1/2, -y+1/2, -z'

loop_
_atom_site_label
_atom_site_type_symbol
_atom_site_fract_x
_atom_site_fract_y
_atom_site_fract_z
_atom_site_U_iso_or_equiv
_atom_site_adp_type
_atom_site_occupancy
_atom_site_site_symmetry_order
_atom_site_calc_flag
_atom_site_refinement_flags_posn
_atom_site_refinement_flags_adp
Br1 Br 0.66333(6) 0.32207(4) 0.62945(2) 0.02528(11) Uani 1 1 d . U
Br2 Br 0.35323(6) 0.35813(4) -0.11199(2) 0.02108(10) Uani 1 1 d . U
O1 O 0.3070(4) 0.5450(3) 0.18087(13) 0.0186(6) Uani 1 1 d . U
O2 O 0.1516(5) 0.6548(3) 0.24963(13) 0.0255(6) Uani 1 1 d . U
N1 N 0.5840(5) 0.4282(3) 0.25623(17) 0.0188(8) Uani 1 1 d . U
N2 N 0.6068(5) 0.5455(4) 0.27305(18) 0.0233(8) Uani 1 1 d . U
N3 N 0.6239(5) 0.5470(3) 0.33258(17) 0.0214(8) Uani 1 1 d . U
C1 C 0.3546(6) 0.4187(4) 0.16977(18) 0.0181(8) Uani 1 1 d . U
C2 C 0.2072(6) 0.3470(4) 0.20608(19) 0.0217(9) Uani 1 1 d . U
H2A H 0.1016 0.3236 0.1795 0.026 Uiso 1 1 calc R U
H2B H 0.2621 0.2734 0.2243 0.026 Uiso 1 1 calc R U
C3 C 0.1444(7) 0.4348(4) 0.2556(2) 0.0224(9) Uani 1 1 d . U
H3A H 0.0085 0.4286 0.2626 0.027 Uiso 1 1 calc R U
H3B H 0.2101 0.4190 0.2946 0.027 Uiso 1 1 calc R U
C4 C 0.1948(6) 0.5565(4) 0.23070(19) 0.0193(9) Uani 1 1 d . U
C5 C 0.5561(6) 0.3982(4) 0.19194(19) 0.0194(9) Uani 1 1 d . U
H5A H 0.5895 0.3125 0.1855 0.023 Uiso 1 1 calc R U
H5B H 0.6413 0.4479 0.1668 0.023 Uiso 1 1 calc R U
C6 C 0.5890(6) 0.3557(4) 0.30562(19) 0.0203(8) Uani 1 1 d . U
H6 H 0.5772 0.2704 0.3066 0.024 Uiso 1 1 calc R U
C7 C 0.6148(5) 0.4324(4) 0.35416(19) 0.0169(8) Uani 1 1 d . U
C8 C 0.6304(6) 0.4042(4) 0.41976(19) 0.0179(8) Uani 1 1 d . U
C9 C 0.7070(5) 0.2967(4) 0.44060(19) 0.0188(9) Uani 1 1 d . U
H9 H 0.7506 0.2389 0.4119 0.023 Uiso 1 1 calc R U
C10 C 0.7208(6) 0.2726(4) 0.5029(2) 0.0202(9) Uani 1 1 d . U
H10 H 0.7763 0.1998 0.5168 0.024 Uiso 1 1 calc R U
C11 C 0.6522(6) 0.3566(4) 0.54460(17) 0.0186(7) Uani 1 1 d . U
C12 C 0.5762(6) 0.4647(4) 0.5251(2) 0.0196(9) Uani 1 1 d . U
H12 H 0.5316 0.5218 0.5540 0.023 Uiso 1 1 calc R U
C13 C 0.5660(6) 0.4886(4) 0.4629(2) 0.0189(9) Uani 1 1 d . U
H13 H 0.5148 0.5629 0.4492 0.023 Uiso 1 1 calc R U
C14 C 0.3539(6) 0.4001(4) 0.10094(18) 0.0166(7) Uani 1 1 d . U
C15 C 0.2885(6) 0.2952(4) 0.0744(2) 0.0187(9) Uani 1 1 d . U
H15 H 0.2432 0.2319 0.0996 0.022 Uiso 1 1 calc R U
C16 C 0.2884(6) 0.2812(4) 0.0105(2) 0.0192(9) Uani 1 1 d . U
H16 H 0.2407 0.2098 -0.0077 0.023 Uiso 1 1 calc R U
C17 C 0.3586(6) 0.3731(4) -0.02548(17) 0.0158(7) Uani 1 1 d . U
C18 C 0.4325(6) 0.4768(4) 0.0000(2) 0.0188(9) Uani 1 1 d . U
H18 H 0.4848 0.5376 -0.0253 0.023 Uiso 1 1 calc R U
C19 C 0.4289(6) 0.4905(4) 0.06328(19) 0.0179(8) Uani 1 1 d . U
H19 H 0.4779 0.5618 0.0812 0.021 Uiso 1 1 calc R U

loop_
_atom_site_aniso_label
_atom_site_aniso_U_11
_atom_site_aniso_U_22
_atom_site_aniso_U_33
_atom_site_aniso_U_23
_atom_site_aniso_U_13
_atom_site_aniso_U_12
Br1 0.0266(2) 0.0303(2) 0.0189(2) 0.00416(16) -0.00156(18) -0.00285(19)
Br2 0.02179(19) 0.0257(2) 0.01576(18) -0.00142(15) -0.00060(17) 0.00303(18)
O1 0.0204(15) 0.0171(15) 0.0181(14) -0.0018(11) 0.0039(11) 0.0002(11)
O2 0.0307(16) 0.0241(17) 0.0216(14) -0.0022(11) 0.0047(14) 0.0038(16)
N1 0.0185(17) 0.019(2) 0.0188(18) -0.0001(14) -0.0008(14) 0.0001(13)
N2 0.023(2) 0.023(2) 0.0241(19) -0.0016(15) -0.0026(14) -0.0051(14)
N3 0.0225(19) 0.0211(19) 0.0207(17) 0.0026(13) -0.0037(14) -0.0057(14)
C1 0.0205(18) 0.015(2) 0.0186(19) 0.0001(13) 0.0005(17) 0.0021(18)
C2 0.025(2) 0.022(2) 0.018(2) 0.0007(16) 0.0038(15) -0.0039(17)
C3 0.022(2) 0.024(2) 0.021(2) -0.0007(15) 0.0037(19) -0.0029(18)
C4 0.018(2) 0.024(2) 0.0155(19) -0.0007(16) 0.0010(15) 0.0011(15)
C5 0.020(2) 0.022(2) 0.017(2) -0.0011(16) 0.0014(15) 0.0017(16)
C6 0.0194(19) 0.020(2) 0.021(2) 0.0004(17) -0.0025(15) -0.0013(16)
C7 0.0123(19) 0.017(2) 0.021(2) 0.0001(14) -0.0009(14) 0.0013(13)
C8 0.0129(18) 0.021(2) 0.019(2) -0.0017(14) -0.0006(15) -0.0025(16)
C9 0.0150(18) 0.019(2) 0.022(2) -0.0052(15) -0.0010(14) -0.0010(14)
C10 0.0133(18) 0.020(2) 0.027(2) 0.0006(17) -0.0040(15) 0.0011(15)
C11 0.0166(17) 0.022(2) 0.0171(17) 0.0019(15) -0.0012(16) -0.0021(19)
C12 0.017(2) 0.020(2) 0.021(2) -0.0038(16) 0.0042(16) 0.0012(16)
C13 0.016(2) 0.019(2) 0.022(2) -0.0002(16) -0.0007(16) 0.0018(16)
C14 0.0157(17) 0.0156(19) 0.0185(18) 0.0004(13) -0.0012(17) 0.0016(16)
C15 0.0181(19) 0.017(2) 0.021(2) 0.0014(15) 0.0008(15) -0.0005(15)
C16 0.022(2) 0.015(2) 0.021(2) -0.0019(15) -0.0002(15) -0.0017(15)
C17 0.0141(17) 0.0146(19) 0.0187(17) -0.0001(14) 0.0005(15) 0.0019(16)
C18 0.018(2) 0.018(2) 0.020(2) 0.0013(16) 0.0019(16) -0.0009(16)
C19 0.0189(19) 0.016(2) 0.019(2) 0.0003(15) -0.0010(15) -0.0028(15)

loop_
_atom_type_symbol
_atom_type_description
_atom_type_scat_dispersion_real
_atom_type_scat_dispersion_imag
_atom_type_scat_source
C C 0.0033 0.0016 'International Tables Vol C Tables 4.2.6.8 and 6.1.1.4'
H H 0.0000 0.0000 'International Tables Vol C Tables 4.2.6.8 and 6.1.1.4'
N N 0.0061 0.0033 'International Tables Vol C Tables 4.2.6.8 and 6.1.1.4'
O O 0.0106 0.0060 'International Tables Vol C Tables 4.2.6.8 and 6.1.1.4'
Br Br -0.2901 2.4595 'International Tables Vol C Tables 4.2.6.8 and 6.1.1.4'

loop_
_geom_angle_atom_site_label_1
_geom_angle_atom_site_label_2
_geom_angle_atom_site_label_3
_geom_angle
C4 O1 C1 111.2(3)
C6 N1 N2 110.5(4)
C6 N1 C5 129.8(4)
N2 N1 C5 119.7(4)
N3 N2 N1 107.0(4)
N2 N3 C7 109.2(4)
O1 C1 C14 107.1(3)
O1 C1 C5 108.0(3)
C14 C1 C5 107.1(4)
O1 C1 C2 104.3(3)
C14 C1 C2 115.9(4)
C5 C1 C2 114.0(3)
C3 C2 C1 103.8(4)
C3 C2 H2A 111.0
C1 C2 H2A 111.0
C3 C2 H2B 111.0
C1 C2 H2B 111.0
H2A C2 H2B 109.0
C4 C3 C2 104.2(3)
C4 C3 H3A 110.9
C2 C3 H3A 110.9
C4 C3 H3B 110.9
C2 C3 H3B 110.9
H3A C3 H3B 108.9
O2 C4 O1 120.7(4)
O2 C4 C3 128.8(4)
O1 C4 C3 110.5(4)
N1 C5 C1 113.4(3)
N1 C5 H5A 108.9
C1 C5 H5A 108.9
N1 C5 H5B 108.9
C1 C5 H5B 108.9
H5A C5 H5B 107.7
N1 C6 C7 104.7(4)
N1 C6 H6 127.7
C7 C6 H6 127.7
N3 C7 C6 108.6(4)
N3 C7 C8 122.3(4)
C6 C7 C8 129.2(4)
C9 C8 C13 118.8(4)
C9 C8 C7 122.1(4)
C13 C8 C7 119.1(4)
C8 C9 C10 120.9(4)
C8 C9 H9 119.5
C10 C9 H9 119.5
C9 C10 C11 119.1(4)
C9 C10 H10 120.4
C11 C10 H10 120.4
C12 C11 C10 121.1(4)
C12 C11 Br1 119.6(3)
C10 C11 Br1 119.3(3)
C11 C12 C13 119.3(4)
C11 C12 H12 120.4
C13 C12 H12 120.4
C12 C13 C8 120.8(4)
C12 C13 H13 119.6
C8 C13 H13 119.6
C15 C14 C19 119.0(4)
C15 C14 C1 122.1(4)
C19 C14 C1 118.9(4)
C14 C15 C16 120.7(4)
C14 C15 H15 119.6
C16 C15 H15 119.6
C17 C16 C15 118.9(4)
C17 C16 H16 120.5
C15 C16 H16 120.5
C16 C17 C18 121.6(4)
C16 C17 Br2 119.6(3)
C18 C17 Br2 118.8(3)
C17 C18 C19 118.9(4)
C17 C18 H18 120.5
C19 C18 H18 120.5
C18 C19 C14 120.8(4)
C18 C19 H19 119.6
C14 C19 H19 119.6

loop_
_geom_bond_atom_site_label_1
_geom_bond_atom_site_label_2
_geom_bond_distance
Br1 C11 1.895(4)
Br2 C17 1.898(4)
O1 C4 1.360(5)
O1 C1 1.461(5)
O2 C4 1.206(5)
N1 C6 1.346(6)
N1 N2 1.361(5)
N1 C5 1.457(5)
N2 N3 1.306(5)
N3 C7 1.357(6)
C1 C14 1.518(6)
C1 C5 1.543(6)
C1 C2 1.543(6)
C2 C3 1.524(6)
C2 H2A 0.9900
C2 H2B 0.9900
C3 C4 1.498(6)
C3 H3A 0.9900
C3 H3B 0.9900
C5 H5A 0.9900
C5 H5B 0.9900
C6 C7 1.372(6)
C6 H6 0.9500
C7 C8 1.471(6)
C8 C9 1.389(6)
C8 C13 1.406(6)
C9 C10 1.390(6)
C9 H9 0.9500
C10 C11 1.394(6)
C10 H10 0.9500
C11 C12 1.383(6)
C12 C13 1.387(6)
C12 H12 0.9500
C13 H13 0.9500
C14 C15 1.382(6)
C14 C19 1.404(6)
C15 C16 1.404(6)
C15 H15 0.9500
C16 C17 1.381(6)
C16 H16 0.9500
C17 C18 1.383(6)
C18 C19 1.391(6)
C18 H18 0.9500
C19 H19 0.9500
